data_1001407
loop_
_publ_author_name
'Leclaire, A'
'Borel, M M'
'Grandin, A'
'Raveau, B'

_publ_section_title
;
A Niobium Phosphate Bronze with a Tunnel Structure: K Nb~3~ P~3~ O~15~
;
_journal_coden_ASTM JSSCBI
_journal_name_full 'Journal of Solid State Chemistry'
_journal_page_first 12
_journal_page_last 16
_journal_paper_doi 10.1016/0022-4596(89)90026-1
_journal_volume 80
_journal_year 1989
_chemical_formula_structural 'K Nb3 P3 O15'
_chemical_formula_sum 'K Nb3 O15 P3'
_chemical_name_systematic 'Potassium triniobium trisphosphate oxide'
_space_group_IT_number 58
_symmetry_cell_setting orthorhombic
_symmetry_Int_Tables_number 58
_symmetry_space_group_name_Hall '-P 2 2n'
_symmetry_space_group_name_H-M 'P n n m'
_cell_angle_alpha 90
_cell_angle_beta 90
_cell_angle_gamma 90
_cell_formula_units_Z 4
_cell_length_a 13.3085(9)
_cell_length_b 14.7382(10)
_cell_length_c 6.4615(2)
_cell_volume 1267.4
_refine_ls_R_factor_all 0.029
_cod_database_code 1001407

loop_
_symmetry_equiv_pos_as_xyz
x,y,z
-x,-y,z
1/2+x,1/2-y,1/2-z
1/2-x,1/2+y,1/2-z
-x,-y,-z
x,y,-z
1/2-x,1/2+y,1/2+z
1/2+x,1/2-y,1/2+z

loop_
_atom_site_label
_atom_site_type_symbol
_atom_site_symmetry_multiplicity
_atom_site_Wyckoff_symbol
_atom_site_fract_x
_atom_site_fract_y
_atom_site_fract_z
_atom_site_occupancy
_atom_site_attached_hydrogens
_atom_site_calc_flag
Nb1 Nb5+ 4 g 0.43757(2) 0.38721(2) 0. 1. 0 d
Nb2 Nb5+ 4 g 0.69285(2) 0.27711(2) 0. 1. 0 d
Nb3 Nb5+ 4 g 0.35872(2) -0.02661(2) 0. 1. 0 d
K1 K1+ 8 h 0.0086(3) 0.3233(3) 0.089(1) 0.5 0 d
P1 P5+ 4 g 0.27237(7) 0.20218(6) 0. 1. 0 d
P2 P5+ 4 g 0.37506(7) 0.37936(6) 0.5 1. 0 d
P3 P5+ 4 g 0.20613(7) 0.50253(6) 0. 1. 0 d
O1 O2- 2 b 0.5 0.5 0. 1. 0 d
O2 O2- 4 g 0.2999(3) 0.4445(3) 0. 1. 0 d
O3 O2- 4 g 0.3624(3) 0.2660(2) 0. 1. 0 d
O4 O2- 4 g 0.5659(2) 0.3256(2) 0. 1. 0 d
O5 O2- 8 h 0.4418(2) 0.3866(2) 0.3084(3) 1. 0 d
O6 O2- 4 g 0.7709(3) 0.3966(2) 0. 1. 0 d
O7 O2- 4 g 0.6348(2) 0.1539(2) 0. 1. 0 d
O8 O2- 4 g 0.8316(2) 0.2169(2) 0. 1. 0 d
O9 O2- 8 h 0.7046(2) 0.2799(2) 0.3106(3) 1. 0 d
O10 O2- 4 g 0.2958(2) 0.4533(2) 0.5 1. 0 d
O11 O2- 4 g 0.3129(3) 0.1058(2) 0. 1. 0 d
O12 O2- 8 h 0.1404(2) 0.4788(2) 0.1878(3) 1. 0 d
O13 O2- 2 d 0.5 0. 0. 1. 0 d

loop_
_atom_type_symbol
_atom_type_oxidation_number
Nb5+ 4.667
K1+ 1.000
P5+ 5.000
O2- -2.000
